data_4134802
loop_
_publ_author_name
'Han, Xiao-Ni'
'Han, Ying'
'Chen, Chuan-Feng'

_publ_section_title
;
 Pagoda[4]arene and <i>i</i>-Pagoda[4]arene.
;
_journal_name_full 'Journal of the American Chemical Society'
_journal_paper_doi 10.1021/jacs.0c00624
_journal_year 2020
_chemical_formula_moiety 'C68 H56 O8'
_chemical_formula_sum 'C68 H56 O9'
_chemical_formula_weight 1017.12
_space_group_crystal_system monoclinic
_space_group_IT_number 4
_space_group_name_Hall 'P 2yb'
_space_group_name_H-M_alt 'P 1 21 1'
_atom_sites_solution_hydrogens geom
_atom_sites_solution_primary dual
_audit_creation_date 2019-11-14
_audit_creation_method
;
Olex2 1.2
(compiled 2018.05.29 svn.r3508 for OlexSys, GUI svn.r5506)
;
_cell_angle_alpha 90
_cell_angle_beta 97.330(2)
_cell_angle_gamma 90
_cell_formula_units_Z 2
_cell_length_a 11.1897(2)
_cell_length_b 22.9476(4)
_cell_length_c 11.9706(2)
_cell_measurement_reflns_used 17297
_cell_measurement_temperature 169.99(13)
_cell_measurement_theta_max 72.1900
_cell_measurement_theta_min 3.7060
_cell_volume 3048.65(9)
_computing_cell_refinement 'CrysAlisPro 1.171.40.14e (Rigaku OD, 2018)'
_computing_data_collection 'CrysAlisPro 1.171.40.14e (Rigaku OD, 2018)'
_computing_data_reduction 'CrysAlisPro 1.171.40.14e (Rigaku OD, 2018)'
_computing_molecular_graphics 'Olex2 (Dolomanov et al., 2009)'
_computing_publication_material 'Olex2 (Dolomanov et al., 2009)'
_computing_structure_refinement 'ShelXL (Sheldrick, 2015)'
_computing_structure_solution 'ShelXT (Sheldrick, 2015)'
_diffrn_ambient_environment N~2~
_diffrn_ambient_temperature 169.99(13)
_diffrn_detector 'CCD plate'
_diffrn_detector_type HyPix
_diffrn_measured_fraction_theta_full 0.999
_diffrn_measured_fraction_theta_max 0.984
_diffrn_measurement_details
;
List of Runs (angles in degrees, time in seconds):

  # Type    Start    End  Width  t~exp~   \w     \q     \k     \f   Frames
--------------------------------------------------------------------------
  1  \w    -76.00  26.00   0.50    0.22    --  -46.70  92.00-131.00  204
  2  \w    -25.00  76.00   0.50    0.22    --   46.70 -92.00 115.00  202
  3  \w   -168.00 -77.00   0.50    0.90    --  -99.00 -92.00 115.00  182
  4  \w   -108.00 -26.00   0.50    0.90    --  -99.00  92.00-131.00  164
  5  \w     84.00 169.00   0.50    0.90    --  103.25  92.00-131.00  170
  6  \w     31.00 108.00   0.50    0.90    --  103.25 -92.00 115.00  154
  7  \w   -118.00 -71.00   0.50    0.22    --  -46.70-125.00-150.00   94
  8  \w   -118.00 -71.00   0.50    0.22    --  -46.70-125.00  90.00   94
  9  \w   -118.00 -71.00   0.50    0.22    --  -46.70-125.00-180.00   94
 10  \w     35.00 120.00   0.50    0.22    --   46.70  38.00  30.00  170
 11  \w    -26.00  59.00   0.50    0.22    --   46.70 -38.00 150.00  170
 12  \w     16.00  94.00   0.50    0.22    --   46.70-125.00 120.00  156
 13  \w     24.00 119.00   0.50    0.22    --   46.70  77.00 -90.00  190
 14  \w   -112.00 -27.00   0.50    0.90    --  -99.00  45.00 120.00  170
 15  \w   -115.00 -26.00   0.50    0.90    --  -99.00  61.00-120.00  178
 16  \w   -117.00 -26.00   0.50    0.90    --  -99.00 125.00  60.00  182
 17  \w   -168.00 -86.00   0.50    0.90    --  -99.00 -30.00  30.00  164
 18  \w     31.00 126.00   0.50    0.90    --  103.25 -77.00 120.00  190
 19  \w     28.00 117.00   0.50    0.90    --  103.25 -15.00  90.00  178
 20  \w     91.00 169.00   0.50    0.90    --  103.25  30.00-150.00  156
 21  \w     31.00 117.00   0.50    0.90    --  103.25-125.00 -30.00  172
 22  \w     31.00 126.00   0.50    0.90    --  103.25 -77.00 -30.00  190
 23  \w     91.00 169.00   0.50    0.90    --  103.25  30.00   0.00  156
 24  \w     87.00 169.00   0.50    0.90    --  103.25  61.00 -90.00  164
 25  \w     31.00 109.00   0.50    0.90    --  103.25 -94.00 -60.00  156
 26  \w     31.00 109.00   0.50    0.90    --  103.25 -94.00  30.00  156
 27  \w     91.00 169.00   0.50    0.90    --  103.25  45.00 150.00  156
 28  \w     91.00 169.00   0.50    0.90    --  103.25  30.00 -30.00  156
 29  \w     24.00 119.00   0.50    0.22    --   46.70  77.00-150.00  190
 30  \w     32.00 119.00   0.50    0.22    --   46.70  57.00  90.00  174
 31  \w     24.00 119.00   0.50    0.22    --   46.70  77.00   0.00  190
 32  \w     24.00  77.00   0.50    0.22    --   46.70  77.00 150.00  106
 33  \w     24.00 119.00   0.50    0.22    --   46.70  77.00 120.00  190
;
_diffrn_measurement_device 'four-circle diffractometer'
_diffrn_measurement_device_type 'XtaLAB Synergy R, HyPix'
_diffrn_measurement_method '\w scans'
_diffrn_orient_matrix_type 'CrysAlisPro convention (1999,Acta A55,543-557)'
_diffrn_orient_matrix_UB_11 -0.0134669000
_diffrn_orient_matrix_UB_12 -0.0609520000
_diffrn_orient_matrix_UB_13 0.0506976000
_diffrn_orient_matrix_UB_21 -0.1374048000
_diffrn_orient_matrix_UB_22 0.0088896000
_diffrn_orient_matrix_UB_23 -0.0088033000
_diffrn_orient_matrix_UB_31 -0.0147335000
_diffrn_orient_matrix_UB_32 -0.0267349000
_diffrn_orient_matrix_UB_33 -0.1190321000
_diffrn_radiation_monochromator mirror
_diffrn_radiation_probe x-ray
_diffrn_radiation_type CuK\a
_diffrn_radiation_wavelength 1.54184
_diffrn_reflns_av_R_equivalents 0.0495
_diffrn_reflns_av_unetI/netI 0.0270
_diffrn_reflns_Laue_measured_fraction_full 0.999
_diffrn_reflns_Laue_measured_fraction_max 0.984
_diffrn_reflns_limit_h_max 13
_diffrn_reflns_limit_h_min -14
_diffrn_reflns_limit_k_max 28
_diffrn_reflns_limit_k_min -28
_diffrn_reflns_limit_l_max 12
_diffrn_reflns_limit_l_min -14
_diffrn_reflns_number 56240
_diffrn_reflns_point_group_measured_fraction_full 0.998
_diffrn_reflns_point_group_measured_fraction_max 0.962
_diffrn_reflns_theta_full 67.684
_diffrn_reflns_theta_max 75.518
_diffrn_reflns_theta_min 3.723
_diffrn_source 'Rotating-anode X-ray tube'
_diffrn_source_type 'PhotonJet R (Cu) X-ray Source'
_exptl_absorpt_coefficient_mu 0.583
_exptl_absorpt_correction_T_max 1.00000
_exptl_absorpt_correction_T_min 0.80823
_exptl_absorpt_correction_type multi-scan
_exptl_absorpt_process_details
;
CrysAlisPro 1.171.40.14e (Rigaku Oxford Diffraction, 2018)
Empirical absorption correction using spherical harmonics,
 implemented in SCALE3 ABSPACK scaling algorithm.
;
_exptl_crystal_colour 'light yellow'
_exptl_crystal_density_diffrn 1.108
_exptl_crystal_description plate
_exptl_crystal_F_000 1072
_exptl_crystal_size_max 0.31
_exptl_crystal_size_mid 0.25
_exptl_crystal_size_min 0.18
_refine_diff_density_max 0.399
_refine_diff_density_min -0.309
_refine_diff_density_rms 0.074
_refine_ls_abs_structure_details
;
 Flack x determined using 4410 quotients [(I+)-(I-)]/[(I+)+(I-)]
 (Parsons, Flack and Wagner, Acta Cryst. B69 (2013) 249-259).
;
_refine_ls_abs_structure_Flack 0.87(8)
_refine_ls_extinction_method none
_refine_ls_goodness_of_fit_ref 1.032
_refine_ls_hydrogen_treatment constr
_refine_ls_matrix_type full
_refine_ls_number_parameters 693
_refine_ls_number_reflns 12167
_refine_ls_number_restraints 1
_refine_ls_restrained_S_all 1.032
_refine_ls_R_factor_all 0.0838
_refine_ls_R_factor_gt 0.0771
_refine_ls_shift/su_max 0.002
_refine_ls_shift/su_mean 0.000
_refine_ls_structure_factor_coef Fsqd
_refine_ls_weighting_details 'w=1/[\s^2^(Fo^2^)+(0.1593P)^2^+1.2889P] where P=(Fo^2^+2Fc^2^)/3'
_refine_ls_weighting_scheme calc
_refine_ls_wR_factor_gt 0.2279
_refine_ls_wR_factor_ref 0.2382
_reflns_Friedel_coverage 0.907
_reflns_Friedel_fraction_full 0.996
_reflns_Friedel_fraction_max 0.940
_reflns_number_gt 10849
_reflns_number_total 12167
_reflns_threshold_expression 'I > 2\s(I)'
_cod_data_source_file ja0c00624_si_009.cif
_cod_data_source_block tx1638_sq
_cod_database_code 4134802
_shelx_shelxl_version_number 2018/3
_chemical_oxdiff_formula CHO
_shelx_space_group_comment
;
The symmetry employed for this shelxl refinement is uniquely defined
by the following loop, which should always be used as a source of
symmetry information in preference to the above space-group names.
They are only intended as comments.
;
_reflns_odcompleteness_completeness 99.96
_reflns_odcompleteness_iscentric 1
_reflns_odcompleteness_theta 66.97
_olex2_refinement_description
;
1. Fixed Uiso
 At 1.2 times of:
  All C(H) groups, All C(H,H) groups
 At 1.5 times of:
  All C(H,H,H) groups
2.a Secondary CH2 refined with riding coordinates:
 C17(H17A,H17B), C34(H34A,H34B), C51(H51A,H51B), C68(H68A,H68B)
2.b Aromatic/amide H refined with riding coordinates:
 C3(H3), C4(H4), C6(H6), C10(H10), C11(H11), C13(H13), C20(H20), C21(H21),
 C23(H23), C27(H27), C28(H28), C30(H30), C37(H37), C38(H38), C40(H40), C44(H44),
  C45(H45), C47(H47), C54(H54), C55(H55), C57(H57), C61(H61), C62(H62), C64(H64)
2.c Idealised Me refined as rotating group:
 C15(H15A,H15B,H15C), C16(H16A,H16B,H16C), C32(H32A,H32B,H32C), C33(H33A,H33B,
 H33C), C49(H49A,H49B,H49C), C50(H50A,H50B,H50C), C66(H66A,H66B,H66C), C67(H67A,
 H67B,H67C)
;
_olex2_submission_special_instructions 'No special instructions were received'
_oxdiff_exptl_absorpt_empirical_details
;
Empirical correction (ABSPACK) includes:
- Absorption correction using spherical harmonics
- Frame scaling
;
_oxdiff_exptl_absorpt_empirical_full_max 1.283
_oxdiff_exptl_absorpt_empirical_full_min 0.574

loop_
_space_group_symop_operation_xyz
'x, y, z'
'-x, y+1/2, -z'

loop_
_atom_site_label
_atom_site_type_symbol
_atom_site_fract_x
_atom_site_fract_y
_atom_site_fract_z
_atom_site_U_iso_or_equiv
_atom_site_adp_type
_atom_site_occupancy
_atom_site_site_symmetry_order
_atom_site_calc_flag
_atom_site_refinement_flags_posn
_atom_site_refinement_flags_adp
_atom_site_refinement_flags_occupancy
_atom_site_disorder_assembly
_atom_site_disorder_group
O1 O 0.5373(3) 0.66219(19) 0.9392(3) 0.0541(8) Uani 1 1 d . . . . .
O2 O 0.2209(4) 0.6843(2) 0.1151(3) 0.0634(11) Uani 1 1 d . . . . .
O3 O 0.6996(3) 0.66676(18) 0.2948(3) 0.0576(9) Uani 1 1 d . . . . .
O4 O 0.1364(4) 0.3262(2) 0.1451(4) 0.0700(11) Uani 1 1 d . . . . .
O5 O 0.6268(4) 0.3167(2) 0.2837(4) 0.0654(10) Uani 1 1 d . . . . .
O6 O -0.0162(3) 0.3361(2) 0.7994(3) 0.0589(9) Uani 1 1 d . . . . .
O7 O 0.4693(4) 0.30832(17) 0.9377(4) 0.0613(10) Uani 1 1 d . . . . .
O8 O 0.0607(3) 0.69263(16) 0.7532(3) 0.0511(8) Uani 1 1 d . . . . .
C1 C 0.4082(4) 0.6644(2) 0.7688(4) 0.0473(10) Uani 1 1 d . . . . .
C2 C 0.5226(4) 0.6633(3) 0.8222(4) 0.0495(11) Uani 1 1 d . . . . .
C3 C 0.6253(4) 0.6601(3) 0.7635(5) 0.0596(13) Uani 1 1 d . . . . .
H3 H 0.702202 0.657436 0.803061 0.071 Uiso 1 1 calc R . . . .
C4 C 0.6094(4) 0.6610(3) 0.6479(4) 0.0597(14) Uani 1 1 d . . . . .
H4 H 0.676399 0.659332 0.609306 0.072 Uiso 1 1 calc R . . . .
C5 C 0.4933(4) 0.6644(3) 0.5866(4) 0.0508(11) Uani 1 1 d . . . . .
C6 C 0.4789(4) 0.6664(3) 0.4684(4) 0.0513(11) Uani 1 1 d . . . . .
H6 H 0.546707 0.665122 0.430895 0.062 Uiso 1 1 calc R . . . .
C7 C 0.3654(5) 0.6701(3) 0.4062(4) 0.0499(11) Uani 1 1 d . . . . .
C8 C 0.3487(4) 0.6718(2) 0.2854(4) 0.0463(10) Uani 1 1 d . . . . .
C9 C 0.2357(5) 0.6822(3) 0.2317(4) 0.0550(12) Uani 1 1 d . . . . .
C10 C 0.1337(5) 0.6892(3) 0.2914(5) 0.0643(16) Uani 1 1 d . . . . .
H10 H 0.057591 0.695218 0.252067 0.077 Uiso 1 1 calc R . . . .
C11 C 0.1482(5) 0.6869(3) 0.4051(5) 0.0595(13) Uani 1 1 d . . . . .
H11 H 0.082228 0.692568 0.443761 0.071 Uiso 1 1 calc R . . . .
C12 C 0.2627(4) 0.6759(2) 0.4656(4) 0.0498(11) Uani 1 1 d . . . . .
C13 C 0.2786(4) 0.6733(3) 0.5842(4) 0.0510(11) Uani 1 1 d . . . . .
H13 H 0.211259 0.676343 0.622058 0.061 Uiso 1 1 calc R . . . .
C14 C 0.3916(4) 0.6663(3) 0.6467(4) 0.0470(10) Uani 1 1 d . . . . .
C15 C 0.6516(5) 0.6771(3) 0.9969(5) 0.0613(14) Uani 1 1 d . . . . .
H15A H 0.679890 0.712147 0.965307 0.092 Uiso 1 1 calc GR . . . .
H15B H 0.707429 0.646020 0.989305 0.092 Uiso 1 1 calc GR . . . .
H15C H 0.644891 0.683174 1.075206 0.092 Uiso 1 1 calc GR . . . .
C16 C 0.1061(7) 0.6900(5) 0.0586(5) 0.097(3) Uani 1 1 d . . . . .
H16A H 0.103340 0.673623 -0.015461 0.145 Uiso 1 1 calc GR . . . .
H16B H 0.085054 0.730560 0.052716 0.145 Uiso 1 1 calc GR . . . .
H16C H 0.050055 0.669892 0.099259 0.145 Uiso 1 1 calc GR . . . .
C17 C 0.4544(4) 0.6639(3) 0.2187(4) 0.0487(10) Uani 1 1 d . . . . .
H17A H 0.423642 0.664503 0.139154 0.058 Uiso 1 1 calc R . . . .
H17B H 0.507494 0.697227 0.233182 0.058 Uiso 1 1 calc R . . . .
C18 C 0.5283(5) 0.6096(2) 0.2418(4) 0.0481(11) Uani 1 1 d . . . . .
C19 C 0.6483(5) 0.6123(2) 0.2788(5) 0.0517(11) Uani 1 1 d . . . . .
C20 C 0.7208(5) 0.5597(3) 0.3010(6) 0.0677(15) Uani 1 1 d . . . . .
H20 H 0.803200 0.562334 0.323973 0.081 Uiso 1 1 calc R . . . .
C21 C 0.6665(6) 0.5075(3) 0.2878(7) 0.0693(16) Uani 1 1 d . . . . .
H21 H 0.712989 0.474258 0.303732 0.083 Uiso 1 1 calc R . . . .
C22 C 0.5432(5) 0.5008(2) 0.2510(5) 0.0563(12) Uani 1 1 d . . . . .
C23 C 0.4886(5) 0.4470(3) 0.2421(5) 0.0561(12) Uani 1 1 d . . . . .
H23 H 0.535264 0.414202 0.262642 0.067 Uiso 1 1 calc R . . . .
C24 C 0.3669(5) 0.4392(3) 0.2036(4) 0.0553(12) Uani 1 1 d . . . . .
C25 C 0.3073(5) 0.3834(3) 0.1939(5) 0.0586(13) Uani 1 1 d . . . . .
C26 C 0.1891(6) 0.3817(3) 0.1504(5) 0.0584(13) Uani 1 1 d . . . . .
C27 C 0.1230(6) 0.4305(4) 0.1110(6) 0.0753(19) Uani 1 1 d . . . . .
H27 H 0.043326 0.426519 0.078669 0.090 Uiso 1 1 calc R . . . .
C28 C 0.1760(6) 0.4845(3) 0.1202(5) 0.0687(16) Uani 1 1 d . . . . .
H28 H 0.131505 0.517055 0.093882 0.082 Uiso 1 1 calc R . . . .
C29 C 0.2977(5) 0.4917(3) 0.1693(5) 0.0594(14) Uani 1 1 d . . . . .
C30 C 0.3529(5) 0.5446(3) 0.1791(5) 0.0550(12) Uani 1 1 d . . . . .
H30 H 0.308211 0.577245 0.153615 0.066 Uiso 1 1 calc R . . . .
C31 C 0.4725(5) 0.5528(2) 0.2250(4) 0.0520(11) Uani 1 1 d . . . . .
C32 C 0.8176(6) 0.6706(3) 0.3493(8) 0.083(2) Uani 1 1 d . . . . .
H32A H 0.873231 0.662971 0.296337 0.124 Uiso 1 1 calc GR . . . .
H32B H 0.829043 0.642472 0.409084 0.124 Uiso 1 1 calc GR . . . .
H32C H 0.831470 0.709034 0.379980 0.124 Uiso 1 1 calc GR . . . .
C33 C 0.0127(7) 0.3219(4) 0.1055(6) 0.078(2) Uani 1 1 d . . . . .
H33A H -0.001633 0.335987 0.029412 0.117 Uiso 1 1 calc GR . . . .
H33B H -0.032515 0.344881 0.152379 0.117 Uiso 1 1 calc GR . . . .
H33C H -0.012233 0.281918 0.107588 0.117 Uiso 1 1 calc GR . . . .
C34 C 0.3783(5) 0.3289(3) 0.2320(5) 0.0594(13) Uani 1 1 d . . . . .
H34A H 0.323508 0.296101 0.220178 0.071 Uiso 1 1 calc R . . . .
H34B H 0.439029 0.323617 0.181958 0.071 Uiso 1 1 calc R . . . .
C35 C 0.4407(5) 0.3249(2) 0.3509(5) 0.0525(11) Uani 1 1 d . . . . .
C36 C 0.5622(5) 0.3176(3) 0.3751(5) 0.0571(13) Uani 1 1 d . . . . .
C37 C 0.6206(5) 0.3134(3) 0.4858(5) 0.0593(13) Uani 1 1 d . . . . .
H37 H 0.704128 0.310315 0.498111 0.071 Uiso 1 1 calc R . . . .
C38 C 0.5575(5) 0.3139(3) 0.5746(5) 0.0577(13) Uani 1 1 d . . . . .
H38 H 0.597575 0.309451 0.647043 0.069 Uiso 1 1 calc R . . . .
C39 C 0.4301(5) 0.3210(2) 0.5584(5) 0.0520(11) Uani 1 1 d . . . . .
C40 C 0.3631(5) 0.3221(2) 0.6489(4) 0.0475(10) Uani 1 1 d . . . . .
H40 H 0.403656 0.318642 0.721451 0.057 Uiso 1 1 calc R . . . .
C41 C 0.2408(5) 0.3280(2) 0.6359(4) 0.0476(10) Uani 1 1 d . . . . .
C42 C 0.1711(5) 0.3317(2) 0.7295(4) 0.0458(10) Uani 1 1 d . . . . .
C43 C 0.0485(5) 0.3341(2) 0.7073(4) 0.0487(11) Uani 1 1 d . . . . .
C44 C -0.0119(5) 0.3366(3) 0.5945(5) 0.0582(13) Uani 1 1 d . . . . .
H44 H -0.095570 0.338329 0.581465 0.070 Uiso 1 1 calc R . . . .
C45 C 0.0536(5) 0.3365(3) 0.5075(5) 0.0575(13) Uani 1 1 d . . . . .
H45 H 0.013855 0.339680 0.434611 0.069 Uiso 1 1 calc R . . . .
C46 C 0.1783(4) 0.3319(2) 0.5229(4) 0.0464(10) Uani 1 1 d . . . . .
C47 C 0.2455(4) 0.3296(2) 0.4304(4) 0.0474(10) Uani 1 1 d . . . . .
H47 H 0.204517 0.330934 0.357798 0.057 Uiso 1 1 calc R . . . .
C48 C 0.3711(5) 0.3254(2) 0.4443(4) 0.0490(10) Uani 1 1 d . . . . .
C49 C 0.7542(6) 0.3233(4) 0.3048(6) 0.0740(18) Uani 1 1 d . . . . .
H49A H 0.784965 0.332885 0.235782 0.111 Uiso 1 1 calc GR . . . .
H49B H 0.789805 0.287518 0.334170 0.111 Uiso 1 1 calc GR . . . .
H49C H 0.773669 0.353985 0.358551 0.111 Uiso 1 1 calc GR . . . .
C50 C -0.1397(6) 0.3482(4) 0.7783(6) 0.0755(18) Uani 1 1 d . . . . .
H50A H -0.151846 0.383853 0.736583 0.113 Uiso 1 1 calc GR . . . .
H50B H -0.171968 0.352010 0.848535 0.113 Uiso 1 1 calc GR . . . .
H50C H -0.179973 0.316916 0.735466 0.113 Uiso 1 1 calc GR . . . .
C51 C 0.2342(5) 0.3312(2) 0.8491(4) 0.0474(10) Uani 1 1 d . . . . .
H51A H 0.275190 0.294056 0.861864 0.057 Uiso 1 1 calc R . . . .
H51B H 0.173288 0.333105 0.899781 0.057 Uiso 1 1 calc R . . . .
C52 C 0.3251(5) 0.3792(2) 0.8813(4) 0.0456(10) Uani 1 1 d . . . . .
C53 C 0.4404(5) 0.3670(2) 0.9251(4) 0.0507(11) Uani 1 1 d . . . . .
C54 C 0.5280(5) 0.4107(3) 0.9583(5) 0.0561(12) Uani 1 1 d . . . . .
H54 H 0.605197 0.400559 0.990716 0.067 Uiso 1 1 calc R . . . .
C55 C 0.4970(5) 0.4671(3) 0.9419(5) 0.0577(13) Uani 1 1 d . . . . .
H55 H 0.554902 0.495789 0.960468 0.069 Uiso 1 1 calc R . . . .
C56 C 0.3802(5) 0.4839(2) 0.8977(5) 0.0506(11) Uani 1 1 d . . . . .
C57 C 0.3494(4) 0.5430(2) 0.8798(4) 0.0452(10) Uani 1 1 d . . . . .
H57 H 0.408083 0.571239 0.898932 0.054 Uiso 1 1 calc R . . . .
C58 C 0.2355(5) 0.5606(2) 0.8350(4) 0.0452(10) Uani 1 1 d . . . . .
C59 C 0.2041(4) 0.62068(19) 0.8121(4) 0.0400(9) Uani 1 1 d . . . . .
C60 C 0.0881(4) 0.6343(2) 0.7724(4) 0.0433(10) Uani 1 1 d . . . . .
C61 C -0.0025(5) 0.5916(3) 0.7527(5) 0.0582(13) Uani 1 1 d . . . . .
H61 H -0.081253 0.602431 0.726895 0.070 Uiso 1 1 calc R . . . .
C62 C 0.0255(5) 0.5337(3) 0.7717(6) 0.0616(14) Uani 1 1 d . . . . .
H62 H -0.034497 0.505589 0.758118 0.074 Uiso 1 1 calc R . . . .
C63 C 0.1446(5) 0.5165(2) 0.8115(5) 0.0512(11) Uani 1 1 d . . . . .
C64 C 0.1742(5) 0.4574(2) 0.8295(5) 0.0516(11) Uani 1 1 d . . . . .
H64 H 0.113766 0.429574 0.815454 0.062 Uiso 1 1 calc R . . . .
C65 C 0.2910(5) 0.4392(2) 0.8677(4) 0.0477(10) Uani 1 1 d . . . . .
C66 C 0.5892(6) 0.2919(3) 0.9797(6) 0.0628(14) Uani 1 1 d . . . . .
H66A H 0.609370 0.307000 1.054525 0.094 Uiso 1 1 calc GR . . . .
H66B H 0.643807 0.307360 0.931626 0.094 Uiso 1 1 calc GR . . . .
H66C H 0.595248 0.250140 0.981439 0.094 Uiso 1 1 calc GR . . . .
C67 C -0.0518(5) 0.7064(3) 0.6910(5) 0.0605(13) Uani 1 1 d . . . . .
H67A H -0.059328 0.686567 0.619838 0.091 Uiso 1 1 calc GR . . . .
H67B H -0.056889 0.747684 0.678599 0.091 Uiso 1 1 calc GR . . . .
H67C H -0.115475 0.694222 0.732413 0.091 Uiso 1 1 calc GR . . . .
C68 C 0.2997(4) 0.6684(2) 0.8341(4) 0.0412(9) Uani 1 1 d . . . . .
H68A H 0.260793 0.705658 0.817160 0.049 Uiso 1 1 calc R . . . .
H68B H 0.329279 0.668179 0.913865 0.049 Uiso 1 1 calc R . . . .

loop_
_atom_site_aniso_label
_atom_site_aniso_U_11
_atom_site_aniso_U_22
_atom_site_aniso_U_33
_atom_site_aniso_U_23
_atom_site_aniso_U_13
_atom_site_aniso_U_12
O1 0.0507(18) 0.072(2) 0.0387(16) -0.0011(16) 0.0028(13) -0.0045(18)
O2 0.061(2) 0.096(3) 0.0340(17) 0.0044(17) 0.0076(15) 0.010(2)
O3 0.0495(19) 0.053(2) 0.070(2) 0.0039(18) 0.0045(16) -0.0059(16)
O4 0.070(3) 0.067(3) 0.069(3) -0.003(2) -0.003(2) -0.024(2)
O5 0.056(2) 0.076(3) 0.068(2) -0.017(2) 0.0215(18) -0.0062(19)
O6 0.055(2) 0.080(3) 0.0434(18) -0.0011(17) 0.0136(15) -0.0064(19)
O7 0.064(2) 0.048(2) 0.069(2) 0.0048(17) -0.0055(18) 0.0110(17)
O8 0.0466(18) 0.0486(19) 0.058(2) -0.0016(15) 0.0069(15) 0.0005(14)
C1 0.049(2) 0.052(3) 0.041(2) -0.010(2) 0.0065(18) -0.009(2)
C2 0.048(2) 0.061(3) 0.041(2) -0.003(2) 0.0068(18) -0.002(2)
C3 0.036(2) 0.085(4) 0.055(3) -0.003(3) -0.005(2) -0.001(2)
C4 0.037(2) 0.098(4) 0.045(2) 0.001(3) 0.0101(19) 0.000(3)
C5 0.041(2) 0.068(3) 0.046(2) -0.005(2) 0.0125(18) -0.006(2)
C6 0.039(2) 0.075(3) 0.042(2) -0.001(2) 0.0101(18) -0.002(2)
C7 0.051(3) 0.064(3) 0.036(2) 0.002(2) 0.0097(19) -0.006(2)
C8 0.047(2) 0.050(3) 0.043(2) 0.0012(19) 0.0104(18) -0.004(2)
C9 0.062(3) 0.070(3) 0.033(2) 0.002(2) 0.003(2) -0.004(3)
C10 0.045(3) 0.103(5) 0.044(3) 0.003(3) 0.003(2) 0.008(3)
C11 0.049(3) 0.078(4) 0.052(3) 0.000(3) 0.012(2) 0.003(3)
C12 0.040(2) 0.062(3) 0.048(3) -0.001(2) 0.0058(19) -0.004(2)
C13 0.046(2) 0.071(3) 0.039(2) -0.003(2) 0.0149(19) -0.006(2)
C14 0.044(2) 0.063(3) 0.035(2) 0.000(2) 0.0101(17) 0.001(2)
C15 0.045(3) 0.091(4) 0.048(3) -0.002(3) 0.003(2) -0.006(3)
C16 0.091(5) 0.162(9) 0.036(3) -0.012(4) 0.005(3) 0.047(5)
C17 0.049(2) 0.058(3) 0.039(2) 0.003(2) 0.0054(18) -0.003(2)
C18 0.054(3) 0.052(3) 0.040(2) 0.0025(19) 0.0115(19) -0.003(2)
C19 0.054(3) 0.046(3) 0.057(3) 0.000(2) 0.013(2) -0.006(2)
C20 0.045(3) 0.064(3) 0.093(4) 0.000(3) 0.004(3) -0.006(3)
C21 0.055(3) 0.059(3) 0.094(5) -0.003(3) 0.009(3) 0.002(3)
C22 0.057(3) 0.052(3) 0.061(3) -0.002(2) 0.011(2) -0.005(2)
C23 0.060(3) 0.051(3) 0.059(3) -0.003(2) 0.011(2) -0.004(2)
C24 0.058(3) 0.066(3) 0.043(2) -0.006(2) 0.012(2) -0.012(3)
C25 0.062(3) 0.065(3) 0.051(3) -0.011(2) 0.016(2) -0.014(3)
C26 0.062(3) 0.067(3) 0.047(3) -0.008(2) 0.009(2) -0.019(3)
C27 0.062(4) 0.096(5) 0.064(4) 0.011(3) -0.006(3) -0.030(4)
C28 0.061(3) 0.086(4) 0.058(3) 0.010(3) 0.004(3) -0.017(3)
C29 0.057(3) 0.071(4) 0.050(3) -0.001(3) 0.008(2) -0.013(3)
C30 0.052(3) 0.064(3) 0.049(3) 0.006(2) 0.007(2) -0.006(2)
C31 0.058(3) 0.053(3) 0.047(3) 0.005(2) 0.013(2) -0.005(2)
C32 0.057(3) 0.051(3) 0.137(7) -0.004(4) -0.003(4) -0.006(3)
C33 0.077(4) 0.093(5) 0.064(4) -0.004(3) 0.005(3) -0.036(4)
C34 0.052(3) 0.066(3) 0.061(3) -0.015(3) 0.012(2) -0.012(3)
C35 0.057(3) 0.047(3) 0.055(3) -0.009(2) 0.010(2) -0.009(2)
C36 0.060(3) 0.059(3) 0.056(3) -0.011(2) 0.022(2) -0.010(2)
C37 0.039(2) 0.067(3) 0.073(4) -0.010(3) 0.011(2) 0.002(2)
C38 0.057(3) 0.070(3) 0.046(3) -0.003(2) 0.006(2) 0.006(3)
C39 0.045(2) 0.053(3) 0.056(3) -0.001(2) -0.001(2) -0.003(2)
C40 0.058(3) 0.039(2) 0.045(2) -0.0018(18) 0.006(2) 0.003(2)
C41 0.056(3) 0.039(2) 0.048(2) -0.0032(19) 0.004(2) -0.005(2)
C42 0.056(3) 0.036(2) 0.046(2) 0.0011(18) 0.0053(19) 0.0000(19)
C43 0.056(3) 0.036(2) 0.056(3) -0.0054(19) 0.013(2) -0.0085(19)
C44 0.044(3) 0.078(4) 0.052(3) -0.009(3) 0.004(2) -0.006(2)
C45 0.054(3) 0.068(3) 0.049(3) -0.014(2) 0.001(2) 0.000(3)
C46 0.050(3) 0.044(2) 0.046(2) -0.0032(19) 0.0071(19) -0.005(2)
C47 0.049(2) 0.048(2) 0.043(2) -0.0011(19) -0.0034(19) -0.004(2)
C48 0.055(3) 0.044(2) 0.049(3) -0.005(2) 0.010(2) -0.002(2)
C49 0.061(3) 0.083(4) 0.083(4) -0.017(4) 0.030(3) -0.010(3)
C50 0.056(3) 0.101(5) 0.071(4) -0.002(4) 0.015(3) -0.001(3)
C51 0.050(3) 0.044(2) 0.050(3) 0.0060(19) 0.010(2) 0.001(2)
C52 0.056(3) 0.050(3) 0.030(2) -0.0033(18) 0.0026(18) 0.000(2)
C53 0.055(3) 0.048(3) 0.049(3) 0.002(2) 0.006(2) 0.006(2)
C54 0.043(3) 0.064(3) 0.058(3) 0.001(2) -0.005(2) 0.009(2)
C55 0.048(3) 0.060(3) 0.063(3) -0.001(2) 0.000(2) -0.002(2)
C56 0.049(3) 0.051(3) 0.050(3) -0.001(2) 0.000(2) 0.000(2)
C57 0.043(2) 0.041(2) 0.051(3) -0.0049(19) 0.0046(19) -0.0025(18)
C58 0.050(3) 0.037(2) 0.050(2) -0.0018(19) 0.010(2) -0.0034(19)
C59 0.047(2) 0.039(2) 0.035(2) -0.0056(16) 0.0080(17) -0.0056(18)
C60 0.043(2) 0.050(2) 0.036(2) -0.0053(18) 0.0051(17) 0.0004(19)
C61 0.038(2) 0.058(3) 0.076(4) 0.000(3) -0.001(2) 0.000(2)
C62 0.050(3) 0.054(3) 0.079(4) -0.002(3) 0.002(3) -0.005(2)
C63 0.055(3) 0.046(3) 0.052(3) -0.008(2) 0.005(2) -0.005(2)
C64 0.053(3) 0.046(3) 0.057(3) -0.003(2) 0.013(2) -0.006(2)
C65 0.053(3) 0.052(3) 0.038(2) -0.0037(19) 0.0034(19) -0.005(2)
C66 0.059(3) 0.053(3) 0.075(4) 0.001(3) 0.002(3) 0.014(2)
C67 0.051(3) 0.054(3) 0.074(4) 0.005(3) -0.002(3) 0.005(2)
C68 0.037(2) 0.046(2) 0.041(2) -0.0045(18) 0.0070(16) -0.0075(18)

loop_
_atom_type_symbol
_atom_type_description
_atom_type_scat_dispersion_real
_atom_type_scat_dispersion_imag
_atom_type_scat_source
C C 0.0181 0.0091 'International Tables Vol C Tables 4.2.6.8 and 6.1.1.4'
H H 0.0000 0.0000 'International Tables Vol C Tables 4.2.6.8 and 6.1.1.4'
O O 0.0492 0.0322 'International Tables Vol C Tables 4.2.6.8 and 6.1.1.4'

loop_
_geom_angle_atom_site_label_1
_geom_angle_atom_site_label_2
_geom_angle_atom_site_label_3
_geom_angle
_geom_angle_site_symmetry_1
_geom_angle_site_symmetry_3
_geom_angle_publ_flag
C2 O1 C15 118.1(4) . . ?
C16 O2 C9 118.7(5) . . ?
C19 O3 C32 118.3(5) . . ?
C26 O4 C33 117.9(6) . . ?
C36 O5 C49 118.0(5) . . ?
C43 O6 C50 117.7(5) . . ?
C53 O7 C66 119.5(5) . . ?
C60 O8 C67 117.8(4) . . ?
C2 C1 C14 117.9(4) . . ?
C2 C1 C68 121.6(4) . . ?
C14 C1 C68 120.4(4) . . ?
O1 C2 C3 119.8(4) . . ?
C1 C2 O1 117.3(4) . . ?
C1 C2 C3 122.8(4) . . ?
C4 C3 C2 119.2(4) . . ?
C3 C4 C5 121.1(5) . . ?
C4 C5 C14 118.8(4) . . ?
C6 C5 C4 120.4(4) . . ?
C6 C5 C14 120.8(4) . . ?
C7 C6 C5 121.4(4) . . ?
C6 C7 C8 122.3(4) . . ?
C6 C7 C12 118.4(4) . . ?
C12 C7 C8 119.3(4) . . ?
C7 C8 C17 121.1(4) . . ?
C9 C8 C7 118.2(4) . . ?
C9 C8 C17 120.6(4) . . ?
O2 C9 C10 120.0(5) . . ?
C8 C9 O2 117.7(5) . . ?
C8 C9 C10 122.3(4) . . ?
C11 C10 C9 119.9(5) . . ?
C10 C11 C12 120.6(5) . . ?
C11 C12 C7 119.6(5) . . ?
C13 C12 C7 119.3(4) . . ?
C13 C12 C11 121.0(4) . . ?
C14 C13 C12 122.4(4) . . ?
C5 C14 C1 120.1(4) . . ?
C13 C14 C1 122.4(4) . . ?
C13 C14 C5 117.4(4) . . ?
C18 C17 C8 116.7(4) . . ?
C19 C18 C17 121.3(5) . . ?
C19 C18 C31 118.4(5) . . ?
C31 C18 C17 120.2(5) . . ?
O3 C19 C20 120.8(5) . . ?
C18 C19 O3 117.5(5) . . ?
C18 C19 C20 121.7(5) . . ?
C21 C20 C19 118.9(5) . . ?
C20 C21 C22 123.2(6) . . ?
C21 C22 C31 117.8(5) . . ?
C23 C22 C21 122.2(6) . . ?
C23 C22 C31 120.0(5) . . ?
C22 C23 C24 123.0(6) . . ?
C23 C24 C25 124.2(6) . . ?
C23 C24 C29 116.7(5) . . ?
C25 C24 C29 119.1(5) . . ?
C24 C25 C34 119.2(5) . . ?
C26 C25 C24 118.3(6) . . ?
C26 C25 C34 122.5(5) . . ?
C25 C26 O4 115.3(6) . . ?
C25 C26 C27 123.8(5) . . ?
C27 C26 O4 120.9(5) . . ?
C28 C27 C26 119.6(6) . . ?
C27 C28 C29 121.3(7) . . ?
C28 C29 C24 117.7(6) . . ?
C30 C29 C24 119.5(5) . . ?
C30 C29 C28 122.7(6) . . ?
C29 C30 C31 123.9(6) . . ?
C22 C31 C18 120.0(5) . . ?
C30 C31 C18 123.5(5) . . ?
C30 C31 C22 116.4(5) . . ?
C35 C34 C25 119.8(5) . . ?
C36 C35 C34 122.6(5) . . ?
C36 C35 C48 117.3(5) . . ?
C48 C35 C34 120.0(5) . . ?
O5 C36 C37 121.1(5) . . ?
C35 C36 O5 116.1(5) . . ?
C35 C36 C37 122.7(5) . . ?
C38 C37 C36 121.0(5) . . ?
C37 C38 C39 120.7(5) . . ?
C38 C39 C48 117.8(5) . . ?
C40 C39 C38 121.7(5) . . ?
C40 C39 C48 120.5(5) . . ?
C41 C40 C39 122.9(5) . . ?
C40 C41 C42 123.3(5) . . ?
C40 C41 C46 118.2(5) . . ?
C46 C41 C42 118.5(4) . . ?
C41 C42 C51 119.9(4) . . ?
C43 C42 C41 118.7(4) . . ?
C43 C42 C51 121.4(4) . . ?
O6 C43 C44 120.9(5) . . ?
C42 C43 O6 117.3(5) . . ?
C42 C43 C44 121.8(5) . . ?
C45 C44 C43 119.4(5) . . ?
C44 C45 C46 122.3(5) . . ?
C45 C46 C41 119.2(5) . . ?
C45 C46 C47 121.6(5) . . ?
C47 C46 C41 119.2(4) . . ?
C48 C47 C46 122.4(4) . . ?
C35 C48 C39 120.4(5) . . ?
C47 C48 C35 122.9(5) . . ?
C47 C48 C39 116.7(5) . . ?
C42 C51 C52 116.8(4) . . ?
C53 C52 C51 121.4(5) . . ?
C53 C52 C65 118.0(5) . . ?
C65 C52 C51 120.6(4) . . ?
O7 C53 C54 120.7(5) . . ?
C52 C53 O7 116.0(5) . . ?
C52 C53 C54 123.2(5) . . ?
C55 C54 C53 118.8(5) . . ?
C54 C55 C56 121.9(5) . . ?
C55 C56 C57 121.3(5) . . ?
C55 C56 C65 118.8(5) . . ?
C57 C56 C65 119.8(5) . . ?
C58 C57 C56 122.5(4) . . ?
C57 C58 C59 123.0(4) . . ?
C57 C58 C63 117.8(4) . . ?
C63 C58 C59 119.2(5) . . ?
C58 C59 C68 120.3(4) . . ?
C60 C59 C58 119.0(4) . . ?
C60 C59 C68 120.7(4) . . ?
O8 C60 C61 120.3(4) . . ?
C59 C60 O8 117.5(4) . . ?
C59 C60 C61 122.2(5) . . ?
C62 C61 C60 120.0(5) . . ?
C61 C62 C63 120.6(5) . . ?
C62 C63 C58 118.9(5) . . ?
C64 C63 C58 120.2(5) . . ?
C64 C63 C62 120.9(5) . . ?
C65 C64 C63 122.2(5) . . ?
C52 C65 C56 119.2(5) . . ?
C64 C65 C52 123.5(5) . . ?
C64 C65 C56 117.3(5) . . ?
C1 C68 C59 116.9(4) . . ?

loop_
_geom_bond_atom_site_label_1
_geom_bond_atom_site_label_2
_geom_bond_distance
_geom_bond_site_symmetry_2
_geom_bond_publ_flag
O1 C2 1.390(6) . ?
O1 C15 1.416(6) . ?
O2 C9 1.385(6) . ?
O2 C16 1.380(8) . ?
O3 C19 1.379(6) . ?
O3 C32 1.399(7) . ?
O4 C26 1.402(7) . ?
O4 C33 1.409(8) . ?
O5 C36 1.386(7) . ?
O5 C49 1.424(7) . ?
O6 C43 1.395(6) . ?
O6 C50 1.400(8) . ?
O7 C53 1.387(6) . ?
O7 C66 1.423(7) . ?
O8 C60 1.386(6) . ?
O8 C67 1.414(6) . ?
C1 C2 1.356(7) . ?
C1 C14 1.450(6) . ?
C1 C68 1.528(6) . ?
C2 C3 1.423(7) . ?
C3 C4 1.373(8) . ?
C4 C5 1.410(7) . ?
C5 C6 1.404(7) . ?
C5 C14 1.423(6) . ?
C6 C7 1.391(7) . ?
C7 C8 1.435(6) . ?
C7 C12 1.433(7) . ?
C8 C9 1.365(7) . ?
C8 C17 1.520(7) . ?
C9 C10 1.431(8) . ?
C10 C11 1.350(8) . ?
C11 C12 1.411(7) . ?
C12 C13 1.409(7) . ?
C13 C14 1.395(7) . ?
C17 C18 1.502(8) . ?
C18 C19 1.360(7) . ?
C18 C31 1.448(7) . ?
C19 C20 1.458(9) . ?
C20 C21 1.343(9) . ?
C21 C22 1.403(9) . ?
C22 C23 1.376(8) . ?
C22 C31 1.444(8) . ?
C23 C24 1.393(8) . ?
C24 C25 1.442(8) . ?
C24 C29 1.462(9) . ?
C25 C26 1.358(8) . ?
C25 C34 1.519(9) . ?
C26 C27 1.391(11) . ?
C27 C28 1.374(10) . ?
C28 C29 1.422(8) . ?
C29 C30 1.360(8) . ?
C30 C31 1.393(8) . ?
C34 C35 1.506(8) . ?
C35 C36 1.364(8) . ?
C35 C48 1.442(7) . ?
C36 C37 1.404(8) . ?
C37 C38 1.349(8) . ?
C38 C39 1.423(8) . ?
C39 C40 1.394(8) . ?
C39 C48 1.443(7) . ?
C40 C41 1.365(7) . ?
C41 C42 1.447(7) . ?
C41 C46 1.444(7) . ?
C42 C43 1.364(7) . ?
C42 C51 1.514(7) . ?
C43 C44 1.432(8) . ?
C44 C45 1.348(8) . ?
C45 C46 1.388(7) . ?
C46 C47 1.416(7) . ?
C47 C48 1.397(7) . ?
C51 C52 1.516(7) . ?
C52 C53 1.359(7) . ?
C52 C65 1.432(7) . ?
C53 C54 1.424(8) . ?
C54 C55 1.349(8) . ?
C55 C56 1.399(7) . ?
C56 C57 1.411(7) . ?
C56 C65 1.444(7) . ?
C57 C58 1.378(7) . ?
C58 C59 1.440(6) . ?
C58 C63 1.436(7) . ?
C59 C60 1.360(7) . ?
C59 C68 1.529(6) . ?
C60 C61 1.409(7) . ?
C61 C62 1.377(9) . ?
C62 C63 1.413(8) . ?
C63 C64 1.407(8) . ?
C64 C65 1.392(8) . ?
